data_7112335
loop_
_publ_author_name
'Firinci, Erkan'
'Bates, Joshua I.'
'Riddlestone, Ian M.'
'Phillips, Nicholas'
'Aldridge, Simon'

_publ_section_title
;
 Coordinative trapping of the boron \b-diketiminato system
 [B(NMesCMe)2CH] via metal-templated synthesis
;
_journal_coden_ASTM CHCOFS
_journal_issue 15
_journal_name_full
;
 Chemical Communications (Cambridge, United Kingdom)
;
_journal_page_first 1509
_journal_page_last 1511
_journal_paper_doi 10.1039/c3cc38073d
_journal_volume 49
_journal_year 2013
_chemical_formula_moiety 'C32 H12 B F24, C35 H44 B Fe N2 O2'
_chemical_formula_sum 'C67 H56 B2 F24 Fe N2 O2'
_chemical_formula_weight 1454.61
_space_group_IT_number 2
_symmetry_cell_setting triclinic
_symmetry_space_group_name_Hall '-P 1'
_symmetry_space_group_name_H-M 'P -1'
_atom_sites_solution_hydrogens difmap
_atom_sites_solution_primary direct
_audit_creation_date 12-07-13
_audit_creation_method CRYSTALS_ver_14.23
_cell_angle_alpha 87.9149(9)
_cell_angle_beta 87.6232(9)
_cell_angle_gamma 78.9774(10)
_cell_formula_units_Z 2
_cell_length_a 12.1918(3)
_cell_length_b 16.3393(4)
_cell_length_c 17.0192(5)
_cell_measurement_reflns_used 13511
_cell_measurement_temperature 150
_cell_measurement_theta_max 27
_cell_measurement_theta_min 5
_cell_volume 3323.51(15)
_computing_cell_refinement 'DENZO/SCALEPACK (Otwinowski & Minor, 1997)'
_computing_data_collection 'COLLECT (Nonius, 2001).'
_computing_data_reduction 'DENZO/SCALEPACK (Otwinowski & Minor, 1997)'
_computing_molecular_graphics 'CAMERON (Watkin et al., 1996)'
_computing_publication_material 'CRYSTALS (Betteridge et al., 2003)'
_computing_structure_refinement 'CRYSTALS (Betteridge et al., 2003)'
_computing_structure_solution 'SIR92 (Altomare et al., 1994)'
_diffrn_ambient_temperature 150
_diffrn_measured_fraction_theta_full 0.991
_diffrn_measured_fraction_theta_max 0.990
_diffrn_measurement_device Area
_diffrn_measurement_device_type 'Nonius KappaCCD'
_diffrn_measurement_method \w
_diffrn_radiation_monochromator graphite
_diffrn_radiation_type 'Mo K\a'
_diffrn_radiation_wavelength 0.71073
_diffrn_reflns_av_R_equivalents 0.036
_diffrn_reflns_limit_h_max 15
_diffrn_reflns_limit_h_min -15
_diffrn_reflns_limit_k_max 20
_diffrn_reflns_limit_k_min -19
_diffrn_reflns_limit_l_max 18
_diffrn_reflns_limit_l_min -21
_diffrn_reflns_number 50955
_diffrn_reflns_theta_full 25.171
_diffrn_reflns_theta_max 27.066
_diffrn_reflns_theta_min 5.121
_diffrn_standards_number 0
_exptl_absorpt_coefficient_mu 0.340
_exptl_absorpt_correction_T_max 0.93
_exptl_absorpt_correction_T_min 0.88
_exptl_absorpt_correction_type multi-scan
_exptl_absorpt_process_details 'DENZO/SCALEPACK (Otwinowski & Minor, 1997)'
_exptl_crystal_colour yellow
_exptl_crystal_density_diffrn 1.453
_exptl_crystal_density_method 'not measured'
_exptl_crystal_description block
_exptl_crystal_F_000 1480
_exptl_crystal_size_max 0.200
_exptl_crystal_size_mid 0.200
_exptl_crystal_size_min 0.200
_refine_diff_density_max 1.02
_refine_diff_density_min -0.89
_refine_ls_extinction_method None
_refine_ls_goodness_of_fit_ref 0.8912
_refine_ls_hydrogen_treatment noref
_refine_ls_matrix_type full
_refine_ls_number_parameters 995
_refine_ls_number_reflns 14457
_refine_ls_number_restraints 648
_refine_ls_R_factor_all 0.1026
_refine_ls_R_factor_gt 0.0714
_refine_ls_shift/su_max 0.0096230
_refine_ls_shift/su_mean 0.0001931
_refine_ls_structure_factor_coef Fsqd
_refine_ls_weighting_details
;
Method, part 1, Chebychev polynomial, (Watkin, 1994, Prince, 1982)
[weight] = 1.0/[A~0~*T~0~(x)+A~1~*T~1~(x) ... +A~n-1~]*T~n-1~(x)]
where A~i~ are the Chebychev coefficients listed below and x= Fcalc/Fmax
Method = Robust Weighting (Prince, 1982)
W = [weight] * [1-(deltaF/6*sigmaF)^2^]^2^
A~i~ are:
18.5 26.1 11.8 2.71
;
_refine_ls_weighting_scheme calc
_refine_ls_wR_factor_all 0.1827
_refine_ls_wR_factor_gt 0.1546
_refine_ls_wR_factor_ref 0.1827
_reflns_limit_h_max 15
_reflns_limit_h_min -15
_reflns_limit_k_max 20
_reflns_limit_k_min -20
_reflns_limit_l_max 21
_reflns_limit_l_min 0
_reflns_number_gt 10180
_reflns_number_total 14458
_reflns_threshold_expression I>2.0\s(I)
_oxford_diffrn_Wilson_B_factor 2.76
_oxford_diffrn_Wilson_scale 12.53
_oxford_refine_ls_r_factor_ref 0.1026
_oxford_refine_ls_scale 0.3242(3)
_oxford_reflns_number_all 14458
_oxford_reflns_threshold_expression_ref I>-3.0\s(I)
_oxford_structure_analysis_title 063efnp12
_cod_duplicate_entry 7108848
_cod_data_source_file c3cc38073d.txt
_cod_data_source_block 4
_cod_depositor_comments
;
The following automatic conversions were performed:

'_symmetry_cell_setting' value 'Triclinic' changed to 'triclinic'
according to
/usr/data/users/saulius/automatic-downloads/retrospective/RSC/lib/dictionaries/cif_core.dic
dictionary named 'cif_core.dic' version 2.4.2 from
2011-04-26.

'_atom_sites_solution_primary' value 'Direct' changed to
'direct' according to
/usr/data/users/saulius/automatic-downloads/retrospective/RSC/lib/dictionaries/cif_core.dic
dictionary named 'cif_core.dic' version 2.4.2 from 2011-04-26.

Automatic conversion script
Id: cif_fix_values 2281 2013-09-26 08:29:07Z andrius 
;
_cod_original_sg_symbol_H-M 'P -1 '
_cod_original_formula_sum 'C67 H56 B2 F24 Fe1 N2 O2'
_cod_database_code 7112335

loop_
_symmetry_equiv_pos_as_xyz
x,y,z
-x,-y,-z

loop_
_atom_site_label
_atom_site_type_symbol
_atom_site_fract_x
_atom_site_fract_y
_atom_site_fract_z
_atom_site_U_iso_or_equiv
_atom_site_occupancy
_atom_site_adp_type
_atom_site_refinement_flags_posn
_atom_site_refinement_flags_occupancy
_atom_site_disorder_assembly
_atom_site_disorder_group
F600 F 0.4323(6) 0.0691(4) 0.1038(3) 0.0703 0.707(14) Uani D P 4 1
F601 F 0.4816(5) 0.0949(5) -0.0145(3) 0.0793 0.707(14) Uani D P 4 1
F602 F 0.3368(4) 0.1702(3) 0.0385(5) 0.0740 0.707(14) Uani D P 4 1
F603 F 0.4785(13) 0.0538(4) 0.0803(9) 0.0784 0.293(14) Uani D P 4 2
F604 F 0.4534(12) 0.1271(9) -0.0254(4) 0.0634 0.293(14) Uani D P 4 2
F605 F 0.3326(5) 0.1473(10) 0.0686(8) 0.0699 0.293(14) Uani D P 4 2
F500 F 0.6388(10) 0.5490(5) 0.0278(5) 0.0761 0.53(2) Uani D P 3 1
F501 F 0.6228(11) 0.6741(6) 0.0676(5) 0.0756 0.53(2) Uani D P 3 1
F502 F 0.4786(6) 0.6313(8) 0.0296(5) 0.0641 0.53(2) Uani D P 3 1
F503 F 0.6708(7) 0.5720(8) 0.0398(5) 0.0715 0.47(2) Uani D P 3 2
F504 F 0.5754(13) 0.6900(4) 0.0741(5) 0.0723 0.47(2) Uani D P 3 2
F505 F 0.4974(8) 0.6027(7) 0.0164(5) 0.0633 0.47(2) Uani D P 3 2
F400 F 0.4542(10) 0.1289(6) 0.5118(6) 0.0730 0.320(12) Uani D P 2 1
F401 F 0.6073(7) 0.0597(5) 0.4681(8) 0.0584 0.320(12) Uani D P 2 1
F402 F 0.4655(11) 0.0863(6) 0.3952(6) 0.0665 0.320(12) Uani D P 2 1
F403 F 0.5077(6) 0.1263(3) 0.5275(2) 0.0658 0.680(12) Uani D P 2 2
F404 F 0.5922(5) 0.0484(3) 0.4375(4) 0.0693 0.680(12) Uani D P 2 2
F405 F 0.4227(5) 0.1073(4) 0.4245(4) 0.0800 0.680(12) Uani D P 2 2
F300 F 0.4510(8) 0.7291(3) 0.3338(4) 0.0832 0.437(8) Uani D P 1 1
F301 F 0.5690(6) 0.6424(5) 0.3963(5) 0.0923 0.437(8) Uani D P 1 1
F302 F 0.3991(8) 0.6367(5) 0.4062(5) 0.0890 0.437(8) Uani D P 1 1
F303 F 0.5199(6) 0.7168(4) 0.3503(4) 0.0932 0.563(8) Uani D P 1 2
F304 F 0.5133(7) 0.6108(3) 0.4220(3) 0.0870 0.563(8) Uani D P 1 2
F305 F 0.3673(4) 0.6756(5) 0.3678(4) 0.0853 0.563(8) Uani D P 1 2
Fe1 Fe -0.12816(4) 0.89872(3) 0.24361(3) 0.0324 1.0000 Uani . . . .
B2 B 0.0381(3) 0.8357(2) 0.2229(2) 0.0278 1.0000 Uani . . . .
N3 N 0.0707(2) 0.74391(17) 0.20978(17) 0.0273 1.0000 Uani . . . .
C4 C -0.0065(3) 0.6869(2) 0.2288(2) 0.0278 1.0000 Uani . . . .
C5 C -0.0611(3) 0.6574(2) 0.1690(2) 0.0318 1.0000 Uani . . . .
C6 C -0.0498(4) 0.6841(3) 0.0840(2) 0.0424 1.0000 Uani . . . .
C7 C -0.1289(3) 0.5991(2) 0.1900(2) 0.0363 1.0000 Uani . . . .
C8 C -0.1411(3) 0.5712(2) 0.2674(2) 0.0343 1.0000 Uani . . . .
C9 C -0.0826(3) 0.6009(2) 0.3247(2) 0.0340 1.0000 Uani . . . .
C10 C -0.0132(3) 0.6580(2) 0.3071(2) 0.0311 1.0000 Uani . . . .
C11 C 0.0556(4) 0.6841(3) 0.3686(2) 0.0431 1.0000 Uani . . . .
C12 C -0.2123(3) 0.5071(3) 0.2884(3) 0.0475 1.0000 Uani . . . .
C13 C 0.1736(3) 0.7046(2) 0.1842(2) 0.0325 1.0000 Uani . . . .
C14 C 0.2557(3) 0.7505(2) 0.1655(2) 0.0364 1.0000 Uani . . . .
C15 C 0.2400(3) 0.8341(2) 0.1806(2) 0.0339 1.0000 Uani . . . .
N16 N 0.1395(3) 0.87492(17) 0.20955(17) 0.0300 1.0000 Uani . . . .
C17 C 0.1439(3) 0.9585(2) 0.2368(2) 0.0317 1.0000 Uani . . . .
C18 C 0.1832(3) 0.9622(2) 0.3123(2) 0.0334 1.0000 Uani . . . .
C19 C 0.2206(4) 0.8850(2) 0.3632(2) 0.0419 1.0000 Uani . . . .
C20 C 0.1969(3) 1.0396(2) 0.3382(2) 0.0382 1.0000 Uani . . . .
C21 C 0.1743(3) 1.1114(2) 0.2904(3) 0.0416 1.0000 Uani . . . .
C22 C 0.1428(4) 1.1035(2) 0.2146(3) 0.0438 1.0000 Uani . . . .
C23 C 0.1289(4) 1.0274(2) 0.1851(2) 0.0399 1.0000 Uani . . . .
C24 C 0.1097(5) 1.0229(3) 0.0986(3) 0.0566 1.0000 Uani . . . .
C25 C 0.1837(4) 1.1951(3) 0.3209(3) 0.0576 1.0000 Uani . . . .
C26 C 0.3372(4) 0.8785(3) 0.1666(3) 0.0466 1.0000 Uani . . . .
C27 C 0.2020(3) 0.6115(2) 0.1771(3) 0.0440 1.0000 Uani . . . .
C28 C -0.2074(4) 0.8812(3) 0.3564(2) 0.0428 1.0000 Uani . . . .
C29 C -0.1271(3) 0.9319(3) 0.3660(2) 0.0411 1.0000 Uani . . . .
C30 C -0.1543(3) 1.0043(2) 0.3188(3) 0.0418 1.0000 Uani . . . .
C31 C -0.2542(3) 1.0005(2) 0.2797(3) 0.0416 1.0000 Uani . . . .
C32 C -0.2891(3) 0.9259(3) 0.3034(3) 0.0416 1.0000 Uani . . . .
C33 C -0.3979(4) 0.9023(4) 0.2847(3) 0.0633 1.0000 Uani . . . .
C34 C -0.3189(5) 1.0679(3) 0.2280(4) 0.0701 1.0000 Uani . . . .
C35 C -0.1020(4) 1.0806(3) 0.3182(4) 0.0646 1.0000 Uani . . . .
C36 C -0.0443(4) 0.9204(4) 0.4312(3) 0.0578 1.0000 Uani . . . .
C37 C -0.2187(5) 0.8040(3) 0.4040(3) 0.0614 1.0000 Uani . . . .
C38 C -0.1155(4) 0.9499(4) 0.1536(3) 0.0593 1.0000 Uani . . . .
O39 O -0.1207(4) 0.9857(4) 0.0942(3) 0.1098 1.0000 Uani . . . .
C40 C -0.1903(4) 0.8263(3) 0.1979(4) 0.0634 1.0000 Uani . . . .
O41 O -0.2491(3) 0.7903(3) 0.1672(3) 0.1058 1.0000 Uani . . . .
F42 F -0.0289(2) 0.4050(2) 0.15317(18) 0.0662 1.0000 Uani . . . .
C43 C 0.0802(3) 0.3961(3) 0.1349(2) 0.0410 1.0000 Uani . . . .
F44 F 0.0907(3) 0.4554(2) 0.08073(18) 0.0736 1.0000 Uani . . . .
F45 F 0.1079(3) 0.32370(18) 0.09888(16) 0.0638 1.0000 Uani . . . .
C46 C 0.1503(3) 0.3988(2) 0.2046(2) 0.0302 1.0000 Uani . . . .
C47 C 0.2667(3) 0.3851(2) 0.1924(2) 0.0287 1.0000 Uani . . . .
C48 C 0.3390(3) 0.37753(19) 0.25536(19) 0.0251 1.0000 Uani . . . .
C49 C 0.2877(3) 0.3891(2) 0.33034(19) 0.0268 1.0000 Uani . . . .
C50 C 0.1724(3) 0.4053(2) 0.3422(2) 0.0277 1.0000 Uani . . . .
C51 C 0.1017(3) 0.4089(2) 0.2795(2) 0.0309 1.0000 Uani . . . .
C52 C 0.1254(3) 0.4153(2) 0.4248(2) 0.0365 1.0000 Uani . . . .
F53 F 0.0152(2) 0.4235(2) 0.43054(16) 0.0636 1.0000 Uani . . . .
F54 F 0.1666(3) 0.3510(2) 0.47074(17) 0.0876 1.0000 Uani . . . .
F55 F 0.1479(3) 0.4823(2) 0.45697(18) 0.0775 1.0000 Uani . . . .
B56 B 0.4750(3) 0.3629(2) 0.2430(2) 0.0250 1.0000 Uani . . . .
C57 C 0.5241(3) 0.3019(2) 0.1701(2) 0.0287 1.0000 Uani . . . .
C58 C 0.4653(3) 0.2448(2) 0.1398(2) 0.0313 1.0000 Uani . . . .
C59 C 0.5128(4) 0.1886(2) 0.0824(2) 0.0387 1.0000 Uani . . . .
C60 C 0.6217(4) 0.1858(2) 0.0544(2) 0.0440 1.0000 Uani . . . .
C61 C 0.6828(3) 0.2400(2) 0.0849(2) 0.0374 1.0000 Uani . . . .
C62 C 0.6341(3) 0.2971(2) 0.1414(2) 0.0310 1.0000 Uani . . . .
C63 C 0.8015(4) 0.2395(3) 0.0587(3) 0.0527 1.0000 Uani . . . .
F64 F 0.8408(3) 0.1815(2) 0.00578(18) 0.0700 1.0000 Uani . . . .
F65 F 0.8708(2) 0.2250(3) 0.11794(19) 0.0839 1.0000 Uani . . . .
F66 F 0.8147(3) 0.3119(2) 0.0253(2) 0.0916 1.0000 Uani . . . .
C67 C 0.4424(3) 0.13152(18) 0.05272(18) 0.0639 1.0000 Uani D . . .
C71 C 0.5013(3) 0.4571(2) 0.2307(2) 0.0284 1.0000 Uani . . . .
C72 C 0.5296(3) 0.4919(2) 0.1582(2) 0.0323 1.0000 Uani . . . .
C73 C 0.5442(3) 0.5749(2) 0.1500(2) 0.0394 1.0000 Uani . . . .
C74 C 0.5298(3) 0.6264(2) 0.2136(3) 0.0417 1.0000 Uani . . . .
C75 C 0.4985(3) 0.5944(2) 0.2858(3) 0.0385 1.0000 Uani . . . .
C76 C 0.4852(3) 0.5119(2) 0.2943(2) 0.0321 1.0000 Uani . . . .
C77 C 0.4774(3) 0.6489(2) 0.35487(19) 0.0706 1.0000 Uani D . . .
C81 C 0.5720(3) 0.60806(19) 0.07038(14) 0.0607 1.0000 Uani D . . .
C85 C 0.5372(3) 0.3134(2) 0.31917(19) 0.0271 1.0000 Uani . . . .
C86 C 0.5008(3) 0.2431(2) 0.3537(2) 0.0319 1.0000 Uani . . . .
C87 C 0.5592(3) 0.1946(2) 0.4127(2) 0.0365 1.0000 Uani . . . .
C88 C 0.6578(3) 0.2127(2) 0.4391(2) 0.0374 1.0000 Uani . . . .
C89 C 0.6963(3) 0.2802(2) 0.4054(2) 0.0340 1.0000 Uani . . . .
C90 C 0.6369(3) 0.3298(2) 0.3468(2) 0.0299 1.0000 Uani . . . .
C91 C 0.8047(4) 0.3006(3) 0.4296(3) 0.0451 1.0000 Uani . . . .
F92 F 0.7912(2) 0.37532(17) 0.46162(17) 0.0601 1.0000 Uani . . . .
F93 F 0.8769(2) 0.30258(19) 0.36814(18) 0.0609 1.0000 Uani . . . .
F94 F 0.8573(3) 0.24467(19) 0.4815(2) 0.0736 1.0000 Uani . . . .
C95 C 0.5209(3) 0.11994(15) 0.44878(18) 0.0577 1.0000 Uani D . . .
H61 H -0.1198 0.6856 0.0586 0.0660 1.0000 Uiso . . . .
H63 H -0.0300 0.7387 0.0793 0.0664 1.0000 Uiso . . . .
H62 H 0.0080 0.6450 0.0566 0.0667 1.0000 Uiso . . . .
H71 H -0.1678 0.5780 0.1489 0.0450 1.0000 Uiso . . . .
H91 H -0.0894 0.5810 0.3779 0.0415 1.0000 Uiso . . . .
H111 H 0.0352 0.6633 0.4204 0.0678 1.0000 Uiso . . . .
H112 H 0.0458 0.7446 0.3699 0.0679 1.0000 Uiso . . . .
H113 H 0.1349 0.6613 0.3573 0.0677 1.0000 Uiso . . . .
H122 H -0.2559 0.5218 0.3364 0.0767 1.0000 Uiso . . . .
H121 H -0.2632 0.5042 0.2471 0.0765 1.0000 Uiso . . . .
H123 H -0.1659 0.4524 0.2961 0.0769 1.0000 Uiso . . . .
H141 H 0.3249 0.7235 0.1419 0.0457 1.0000 Uiso . . . .
H191 H 0.2257 0.9002 0.4173 0.0664 1.0000 Uiso . . . .
H192 H 0.2948 0.8564 0.3451 0.0664 1.0000 Uiso . . . .
H193 H 0.1693 0.8457 0.3631 0.0658 1.0000 Uiso . . . .
H201 H 0.2225 1.0426 0.3900 0.0478 1.0000 Uiso . . . .
H221 H 0.1287 1.1532 0.1796 0.0534 1.0000 Uiso . . . .
H241 H 0.0392 1.0590 0.0847 0.0882 1.0000 Uiso . . . .
H243 H 0.1709 1.0404 0.0680 0.0881 1.0000 Uiso . . . .
H242 H 0.1070 0.9657 0.0838 0.0878 1.0000 Uiso . . . .
H251 H 0.2156 1.2266 0.2804 0.0893 1.0000 Uiso . . . .
H252 H 0.2317 1.1872 0.3665 0.0895 1.0000 Uiso . . . .
H253 H 0.1104 1.2257 0.3362 0.0891 1.0000 Uiso . . . .
H261 H 0.3143 0.9267 0.1321 0.0732 1.0000 Uiso . . . .
H262 H 0.3590 0.8975 0.2166 0.0729 1.0000 Uiso . . . .
H263 H 0.4000 0.8419 0.1430 0.0731 1.0000 Uiso . . . .
H271 H 0.2811 0.5938 0.1635 0.0683 1.0000 Uiso . . . .
H272 H 0.1843 0.5845 0.2270 0.0683 1.0000 Uiso . . . .
H273 H 0.1577 0.5944 0.1363 0.0684 1.0000 Uiso . . . .
H332 H -0.4143 0.9192 0.2282 0.0991 1.0000 Uiso . . . .
H331 H -0.4578 0.9309 0.3191 0.0993 1.0000 Uiso . . . .
H333 H -0.3912 0.8412 0.2910 0.0993 1.0000 Uiso . . . .
H342 H -0.3600 1.0430 0.1910 0.1076 1.0000 Uiso . . . .
H341 H -0.3701 1.1064 0.2620 0.1074 1.0000 Uiso . . . .
H343 H -0.2660 1.0982 0.2000 0.1073 1.0000 Uiso . . . .
H351 H -0.0994 1.1034 0.2637 0.1027 1.0000 Uiso . . . .
H353 H -0.1469 1.1222 0.3516 0.1023 1.0000 Uiso . . . .
H352 H -0.0249 1.0656 0.3377 0.1023 1.0000 Uiso . . . .
H361 H 0.0177 0.9510 0.4179 0.0893 1.0000 Uiso . . . .
H363 H -0.0838 0.9404 0.4804 0.0893 1.0000 Uiso . . . .
H362 H -0.0141 0.8597 0.4372 0.0893 1.0000 Uiso . . . .
H371 H -0.2446 0.7654 0.3683 0.0976 1.0000 Uiso . . . .
H372 H -0.2742 0.8185 0.4474 0.0973 1.0000 Uiso . . . .
H373 H -0.1455 0.7786 0.4250 0.0973 1.0000 Uiso . . . .
H471 H 0.2963 0.3802 0.1393 0.0364 1.0000 Uiso . . . .
H491 H 0.3335 0.3857 0.3756 0.0333 1.0000 Uiso . . . .
H511 H 0.0220 0.4183 0.2881 0.0388 1.0000 Uiso . . . .
H581 H 0.3896 0.2433 0.1589 0.0395 1.0000 Uiso . . . .
H601 H 0.6551 0.1469 0.0145 0.0546 1.0000 Uiso . . . .
H621 H 0.6783 0.3339 0.1617 0.0392 1.0000 Uiso . . . .
H721 H 0.5404 0.4578 0.1120 0.0410 1.0000 Uiso . . . .
H741 H 0.5409 0.6821 0.2085 0.0514 1.0000 Uiso . . . .
H761 H 0.4638 0.4915 0.3454 0.0406 1.0000 Uiso . . . .
H861 H 0.4326 0.2282 0.3362 0.0396 1.0000 Uiso . . . .
H881 H 0.6988 0.1792 0.4797 0.0461 1.0000 Uiso . . . .
H901 H 0.6658 0.3771 0.3249 0.0376 1.0000 Uiso . . . .

loop_
_atom_site_aniso_label
_atom_site_aniso_U_11
_atom_site_aniso_U_22
_atom_site_aniso_U_33
_atom_site_aniso_U_23
_atom_site_aniso_U_13
_atom_site_aniso_U_12
F600 0.091(3) 0.059(3) 0.071(3) -0.001(2) 0.012(3) -0.045(2)
F601 0.108(4) 0.069(3) 0.072(3) -0.041(2) 0.029(3) -0.042(3)
F602 0.080(3) 0.063(3) 0.088(4) -0.014(3) -0.014(2) -0.031(2)
F603 0.110(6) 0.051(4) 0.081(5) -0.009(4) 0.000(5) -0.032(4)
F604 0.085(5) 0.057(5) 0.057(4) -0.010(4) -0.009(4) -0.033(4)
F605 0.083(4) 0.061(5) 0.075(5) -0.025(4) 0.027(4) -0.041(4)
F500 0.090(4) 0.068(4) 0.070(4) 0.028(3) 0.029(3) -0.028(3)
F501 0.093(4) 0.082(4) 0.068(4) 0.030(3) -0.013(3) -0.060(3)
F502 0.081(3) 0.067(4) 0.044(3) 0.013(3) -0.018(3) -0.012(3)
F503 0.075(4) 0.084(4) 0.062(4) 0.030(3) 0.010(3) -0.041(3)
F504 0.102(5) 0.060(3) 0.064(4) 0.026(3) -0.007(4) -0.044(3)
F505 0.094(4) 0.057(4) 0.046(3) 0.010(3) -0.021(3) -0.031(3)
F400 0.066(5) 0.066(4) 0.089(5) 0.016(4) 0.024(4) -0.027(4)
F401 0.064(4) 0.039(4) 0.075(5) 0.021(4) -0.021(4) -0.018(3)
F402 0.066(5) 0.059(4) 0.084(5) 0.025(4) -0.001(4) -0.039(4)
F403 0.069(3) 0.074(3) 0.059(2) 0.019(2) 0.014(2) -0.033(2)
F404 0.087(3) 0.034(2) 0.084(4) 0.004(2) 0.023(3) -0.011(2)
F405 0.066(3) 0.081(3) 0.104(4) 0.050(3) -0.023(3) -0.046(3)
F300 0.107(5) 0.037(3) 0.102(4) -0.031(3) -0.014(4) 0.005(3)
F301 0.106(5) 0.081(4) 0.089(5) -0.048(4) -0.016(4) -0.004(4)
F302 0.119(5) 0.068(4) 0.090(5) -0.035(4) 0.042(4) -0.046(4)
F303 0.128(5) 0.065(3) 0.104(4) -0.038(3) 0.030(4) -0.061(3)
F304 0.131(5) 0.057(3) 0.070(3) -0.030(3) -0.017(3) -0.001(3)
F305 0.084(3) 0.080(4) 0.083(4) -0.027(3) 0.017(3) 0.007(3)
Fe1 0.0333(3) 0.0295(3) 0.0327(3) -0.0011(2) -0.0038(2) -0.0011(2)
B2 0.0306(19) 0.0256(18) 0.0271(18) 0.0019(14) -0.0028(15) -0.0051(15)
N3 0.0266(14) 0.0263(14) 0.0296(14) -0.0007(11) -0.0004(11) -0.0068(11)
C4 0.0300(17) 0.0216(15) 0.0319(17) -0.0006(13) 0.0009(13) -0.0051(13)
C5 0.0315(18) 0.0355(18) 0.0292(17) -0.0039(14) -0.0015(14) -0.0079(14)
C6 0.049(2) 0.051(2) 0.0308(19) -0.0016(17) -0.0009(17) -0.0173(19)
C7 0.0338(19) 0.0369(19) 0.041(2) -0.0022(16) -0.0023(16) -0.0128(15)
C8 0.0281(17) 0.0253(16) 0.049(2) 0.0024(15) -0.0002(15) -0.0043(13)
C9 0.0351(19) 0.0316(18) 0.0337(18) 0.0065(14) 0.0011(15) -0.0043(14)
C10 0.0362(18) 0.0257(16) 0.0298(17) 0.0005(13) -0.0038(14) -0.0020(14)
C11 0.056(3) 0.044(2) 0.0330(19) 0.0014(16) -0.0117(18) -0.0163(19)
C12 0.031(2) 0.044(2) 0.070(3) 0.012(2) -0.0023(19) -0.0146(17)
C13 0.0311(18) 0.0283(17) 0.0389(19) -0.0016(14) -0.0007(15) -0.0072(14)
C14 0.0304(18) 0.0337(19) 0.045(2) -0.0040(16) 0.0040(15) -0.0060(15)
C15 0.0360(19) 0.0340(18) 0.0331(18) -0.0003(14) 0.0025(15) -0.0115(15)
N16 0.0355(16) 0.0246(14) 0.0305(15) 0.0006(11) -0.0009(12) -0.0080(12)
C17 0.0346(18) 0.0250(16) 0.0372(19) 0.0014(14) -0.0013(15) -0.0104(14)
C18 0.0362(19) 0.0268(17) 0.0382(19) 0.0007(14) -0.0034(15) -0.0085(14)
C19 0.054(2) 0.0337(19) 0.039(2) 0.0049(16) -0.0119(18) -0.0092(17)
C20 0.043(2) 0.0334(19) 0.040(2) -0.0038(16) 0.0000(16) -0.0125(16)
C21 0.039(2) 0.0277(18) 0.061(3) -0.0023(17) 0.0012(18) -0.0131(16)
C22 0.050(2) 0.0272(18) 0.056(3) 0.0063(17) -0.0011(19) -0.0136(17)
C23 0.047(2) 0.0334(19) 0.041(2) 0.0054(16) -0.0052(17) -0.0107(16)
C24 0.083(4) 0.050(3) 0.040(2) 0.013(2) -0.011(2) -0.021(2)
C25 0.062(3) 0.032(2) 0.083(4) -0.010(2) 0.000(3) -0.020(2)
C26 0.042(2) 0.045(2) 0.056(3) -0.0058(19) 0.0105(19) -0.0185(18)
C27 0.035(2) 0.0285(19) 0.068(3) -0.0076(18) 0.0066(19) -0.0051(15)
C28 0.049(2) 0.036(2) 0.041(2) 0.0032(17) 0.0065(18) -0.0059(17)
C29 0.038(2) 0.047(2) 0.036(2) -0.0095(17) 0.0020(16) -0.0005(17)
C30 0.039(2) 0.034(2) 0.052(2) -0.0110(17) 0.0108(18) -0.0051(16)
C31 0.038(2) 0.0332(19) 0.048(2) 0.0019(17) 0.0095(17) 0.0046(16)
C32 0.0329(19) 0.041(2) 0.050(2) -0.0014(18) 0.0031(17) -0.0061(16)
C33 0.038(2) 0.077(4) 0.076(4) -0.007(3) 0.005(2) -0.015(2)
C34 0.064(3) 0.054(3) 0.078(4) 0.022(3) 0.009(3) 0.016(2)
C35 0.057(3) 0.041(2) 0.096(4) -0.022(3) 0.017(3) -0.012(2)
C36 0.054(3) 0.081(3) 0.037(2) -0.014(2) -0.005(2) -0.006(2)
C37 0.066(3) 0.052(3) 0.062(3) 0.019(2) 0.014(2) -0.008(2)
C38 0.048(3) 0.080(3) 0.040(2) 0.013(2) -0.002(2) 0.009(2)
O39 0.074(3) 0.184(5) 0.057(2) 0.058(3) -0.003(2) 0.000(3)
C40 0.039(2) 0.057(3) 0.091(4) -0.032(3) -0.017(2) 0.008(2)
O41 0.051(2) 0.090(3) 0.176(5) -0.077(3) -0.042(3) 0.009(2)
F42 0.0372(14) 0.095(2) 0.0681(18) -0.0235(16) -0.0167(13) -0.0089(14)
C43 0.040(2) 0.041(2) 0.042(2) -0.0035(17) -0.0139(17) -0.0032(17)
F44 0.094(2) 0.075(2) 0.0597(17) 0.0280(15) -0.0457(17) -0.0327(17)
F45 0.0714(19) 0.0620(17) 0.0554(16) -0.0279(13) -0.0274(14) 0.0041(14)
C46 0.0305(17) 0.0237(16) 0.0363(18) -0.0024(13) -0.0086(14) -0.0032(13)
C47 0.0326(17) 0.0269(16) 0.0269(16) -0.0016(13) -0.0019(13) -0.0061(13)
C48 0.0268(16) 0.0209(14) 0.0275(16) -0.0008(12) -0.0006(12) -0.0044(12)
C49 0.0287(16) 0.0247(15) 0.0275(16) -0.0010(12) 0.0002(13) -0.0061(13)
C50 0.0309(17) 0.0203(15) 0.0323(17) -0.0036(13) 0.0025(14) -0.0059(13)
C51 0.0292(17) 0.0264(16) 0.0372(19) -0.0021(14) 0.0015(14) -0.0054(13)
C52 0.0310(18) 0.041(2) 0.038(2) -0.0046(16) 0.0064(15) -0.0075(15)
F53 0.0382(14) 0.100(2) 0.0525(16) -0.0086(15) 0.0166(12) -0.0152(14)
F54 0.108(3) 0.086(2) 0.0422(15) 0.0246(15) 0.0278(16) 0.038(2)
F55 0.098(2) 0.086(2) 0.0614(18) -0.0451(17) 0.0341(17) -0.0505(19)
B56 0.0259(17) 0.0254(17) 0.0237(17) -0.0001(14) -0.0012(14) -0.0047(14)
C57 0.0329(18) 0.0242(16) 0.0278(16) 0.0041(13) -0.0005(13) -0.0029(13)
C58 0.0379(19) 0.0241(16) 0.0313(17) -0.0010(13) 0.0035(14) -0.0053(14)
C59 0.054(2) 0.0274(18) 0.0337(19) -0.0010(15) 0.0050(17) -0.0075(16)
C60 0.060(3) 0.0328(19) 0.035(2) -0.0005(16) 0.0094(18) -0.0003(18)
C61 0.038(2) 0.0368(19) 0.0329(19) 0.0039(15) 0.0076(15) 0.0016(16)
C62 0.0321(18) 0.0312(17) 0.0281(17) 0.0017(14) 0.0022(14) -0.0033(14)
C63 0.049(3) 0.053(3) 0.050(3) -0.002(2) 0.015(2) 0.002(2)
F64 0.0595(18) 0.078(2) 0.0625(18) -0.0166(15) 0.0231(14) 0.0104(15)
F65 0.0398(15) 0.147(3) 0.0604(19) -0.016(2) 0.0060(14) -0.0062(18)
F66 0.071(2) 0.066(2) 0.130(3) 0.014(2) 0.059(2) -0.0082(16)
C67 0.086(2) 0.050(2) 0.064(2) -0.0186(17) 0.011(2) -0.0312(19)
C71 0.0241(16) 0.0273(16) 0.0335(18) 0.0019(13) -0.0033(13) -0.0043(13)
C72 0.0316(18) 0.0314(18) 0.0345(18) 0.0082(14) -0.0073(14) -0.0076(14)
C73 0.036(2) 0.0354(19) 0.048(2) 0.0171(17) -0.0105(17) -0.0109(16)
C74 0.036(2) 0.0263(18) 0.065(3) 0.0070(17) -0.0122(18) -0.0100(15)
C75 0.0342(19) 0.0263(17) 0.055(2) -0.0044(16) -0.0014(17) -0.0049(14)
C76 0.0278(17) 0.0297(17) 0.0386(19) -0.0015(14) 0.0023(14) -0.0060(14)
C77 0.092(3) 0.0451(19) 0.080(2) -0.0282(19) 0.009(2) -0.0222(19)
C81 0.079(2) 0.059(2) 0.052(2) 0.0219(17) -0.0108(17) -0.0348(18)
C85 0.0273(16) 0.0271(16) 0.0268(16) -0.0012(13) 0.0014(13) -0.0052(13)
C86 0.0273(17) 0.0307(17) 0.0375(19) 0.0051(14) -0.0011(14) -0.0056(14)
C87 0.040(2) 0.0309(18) 0.037(2) 0.0087(15) 0.0002(16) -0.0061(15)
C88 0.040(2) 0.0365(19) 0.0343(19) 0.0069(15) -0.0077(16) -0.0038(16)
C89 0.0367(19) 0.0356(19) 0.0308(18) 0.0018(14) -0.0097(15) -0.0081(15)
C90 0.0309(17) 0.0286(16) 0.0307(17) 0.0015(13) -0.0022(14) -0.0071(13)
C91 0.046(2) 0.043(2) 0.048(2) 0.0075(18) -0.0213(19) -0.0102(18)
F92 0.0652(17) 0.0532(15) 0.0684(18) -0.0100(13) -0.0238(14) -0.0218(13)
F93 0.0360(13) 0.0746(19) 0.0759(19) -0.0029(15) -0.0098(13) -0.0182(13)
F94 0.076(2) 0.0617(18) 0.090(2) 0.0276(16) -0.0552(18) -0.0249(15)
C95 0.060(2) 0.0474(18) 0.069(2) 0.0230(17) -0.0025(17) -0.0211(16)

loop_
_atom_type_symbol
_atom_type_scat_dispersion_real
_atom_type_scat_dispersion_imag
_atom_type_scat_Cromer_Mann_a1
_atom_type_scat_Cromer_Mann_b1
_atom_type_scat_Cromer_Mann_a2
_atom_type_scat_Cromer_Mann_b2
_atom_type_scat_Cromer_Mann_a3
_atom_type_scat_Cromer_Mann_b3
_atom_type_scat_Cromer_Mann_a4
_atom_type_scat_Cromer_Mann_b4
_atom_type_scat_Cromer_Mann_c
_atom_type_scat_source
C 0.0033 0.0016 2.3100 20.8439 1.0200 10.2075 1.5886 0.5687 0.8650 51.6512 0.2156 'International Tables Vol C 4.2.6.8 and 6.1.1.4'
H 0.0000 0.0000 0.4930 10.5109 0.3229 26.1257 0.1402 3.1424 0.0408 57.7998 0.0030 'International Tables Vol C 4.2.6.8 and 6.1.1.4'
B 0.0013 0.0007 2.0545 23.2185 1.3326 1.0210 1.0979 60.3498 0.7068 0.1403 -0.1932 'International Tables Vol C 4.2.6.8 and 6.1.1.4'
Fe 0.3463 0.8444 11.7695 4.7611 7.3573 0.3072 3.5222 15.3535 2.3045 76.8805 1.0369 'International Tables Vol C 4.2.6.8 and 6.1.1.4'
F 0.0171 0.0103 3.5392 10.2825 2.6412 4.2944 1.5170 0.2615 1.0243 26.1476 0.2776 'International Tables Vol C 4.2.6.8 and 6.1.1.4'
N 0.0061 0.0033 12.2126 0.0057 3.1322 9.8933 2.0125 28.9975 1.1663 0.5826 -11.5290 'International Tables Vol C 4.2.6.8 and 6.1.1.4'
O 0.0106 0.0060 3.0485 13.2771 2.2868 5.7011 1.5463 0.3239 0.8670 32.9089 0.2508 'International Tables Vol C 4.2.6.8 and 6.1.1.4'

loop_
_geom_angle_atom_site_label_1
_geom_angle_atom_site_label_2
_geom_angle_atom_site_label_3
_geom_angle
_geom_angle_publ_flag
B2 Fe1 C28 118.36(15) yes
B2 Fe1 C29 102.20(15) yes
C28 Fe1 C29 38.29(16) yes
B2 Fe1 C30 117.53(15) yes
C28 Fe1 C30 64.39(16) yes
C29 Fe1 C30 37.76(16) yes
B2 Fe1 C31 154.88(16) yes
C28 Fe1 C31 65.04(16) yes
C29 Fe1 C31 64.20(16) yes
C30 Fe1 C31 38.89(16) yes
B2 Fe1 C32 156.58(15) yes
C28 Fe1 C32 39.30(16) yes
C29 Fe1 C32 64.40(16) yes
C30 Fe1 C32 64.55(16) yes
C31 Fe1 C32 38.38(15) yes
B2 Fe1 C38 86.86(19) yes
C28 Fe1 C38 153.9(2) yes
C29 Fe1 C38 135.1(2) yes
C30 Fe1 C38 99.2(2) yes
C31 Fe1 C38 89.3(2) yes
B2 Fe1 C40 95.62(18) yes
C28 Fe1 C40 94.1(2) yes
C29 Fe1 C40 131.8(2) yes
C30 Fe1 C40 145.9(2) yes
C31 Fe1 C40 109.19(19) yes
C32 Fe1 C38 116.3(2) yes
C32 Fe1 C40 82.0(2) yes
C38 Fe1 C40 89.7(3) yes
Fe1 B2 N3 124.0(3) yes
Fe1 B2 N16 126.6(2) yes
N3 B2 N16 109.0(3) yes
B2 N3 C4 121.7(3) yes
B2 N3 C13 124.8(3) yes
C4 N3 C13 113.4(3) yes
N3 C4 C5 119.8(3) yes
N3 C4 C10 117.3(3) yes
C5 C4 C10 122.6(3) yes
C4 C5 C6 123.3(3) yes
C4 C5 C7 117.4(3) yes
C6 C5 C7 119.3(3) yes
C5 C6 H61 109.6 no
C5 C6 H63 110.8 no
H61 C6 H63 109.3 no
C5 C6 H62 110.6 no
H61 C6 H62 108.3 no
H63 C6 H62 108.1 no
C5 C7 C8 121.9(3) yes
C5 C7 H71 118.4 no
C8 C7 H71 119.8 no
C7 C8 C9 118.5(3) yes
C7 C8 C12 121.0(4) yes
C9 C8 C12 120.5(4) yes
C8 C9 C10 122.1(3) yes
C8 C9 H91 118.8 no
C10 C9 H91 119.1 no
C4 C10 C9 117.5(3) yes
C4 C10 C11 121.4(3) yes
C9 C10 C11 121.0(3) yes
C10 C11 H111 110.8 no
C10 C11 H112 111.3 no
H111 C11 H112 108.4 no
C10 C11 H113 109.5 no
H111 C11 H113 108.3 no
H112 C11 H113 108.5 no
C8 C12 H122 110.2 no
C8 C12 H121 110.5 no
H122 C12 H121 108.3 no
C8 C12 H123 110.5 no
H122 C12 H123 108.7 no
H121 C12 H123 108.6 no
N3 C13 C14 119.7(3) yes
N3 C13 C27 121.7(3) yes
C14 C13 C27 118.6(3) yes
C13 C14 C15 121.4(3) yes
C13 C14 H141 119.2 no
C15 C14 H141 119.4 no
C14 C15 N16 120.2(3) yes
C14 C15 C26 118.7(3) yes
N16 C15 C26 121.2(3) yes
C15 N16 B2 124.2(3) yes
C15 N16 C17 112.7(3) yes
B2 N16 C17 122.6(3) yes
N16 C17 C18 116.3(3) yes
N16 C17 C23 121.0(3) yes
C18 C17 C23 121.8(3) yes
C17 C18 C19 122.3(3) yes
C17 C18 C20 118.1(3) yes
C19 C18 C20 119.3(3) yes
C18 C19 H191 110.1 no
C18 C19 H192 109.8 no
H191 C19 H192 107.8 no
C18 C19 H193 112.9 no
H191 C19 H193 107.4 no
H192 C19 H193 108.6 no
C18 C20 C21 121.7(4) yes
C18 C20 H201 118.5 no
C21 C20 H201 119.9 no
C20 C21 C22 118.0(3) yes
C20 C21 C25 120.8(4) yes
C22 C21 C25 121.2(4) yes
C21 C22 C23 122.8(4) yes
C21 C22 H221 119.0 no
C23 C22 H221 118.2 no
C22 C23 C17 117.2(4) yes
C22 C23 C24 118.6(4) yes
C17 C23 C24 123.9(4) yes
C23 C24 H241 110.5 no
C23 C24 H243 109.7 no
H241 C24 H243 109.3 no
C23 C24 H242 111.5 no
H241 C24 H242 108.3 no
H243 C24 H242 107.4 no
C21 C25 H251 109.5 no
C21 C25 H252 109.6 no
H251 C25 H252 109.5 no
C21 C25 H253 110.0 no
H251 C25 H253 108.8 no
H252 C25 H253 109.5 no
C15 C26 H261 108.9 no
C15 C26 H262 109.9 no
H261 C26 H262 108.7 no
C15 C26 H263 110.5 no
H261 C26 H263 109.8 no
H262 C26 H263 109.1 no
C13 C27 H271 110.4 no
C13 C27 H272 109.7 no
H271 C27 H272 109.3 no
C13 C27 H273 109.6 no
H271 C27 H273 109.3 no
H272 C27 H273 108.4 no
Fe1 C28 C29 71.8(2) yes
Fe1 C28 C32 70.4(2) yes
C29 C28 C32 107.1(3) yes
Fe1 C28 C37 131.9(3) yes
C29 C28 C37 126.2(4) yes
C32 C28 C37 125.6(4) yes
Fe1 C29 C28 69.9(2) yes
Fe1 C29 C30 70.3(2) yes
C28 C29 C30 108.8(4) yes
Fe1 C29 C36 137.4(3) yes
C28 C29 C36 124.8(4) yes
C30 C29 C36 124.7(4) yes
Fe1 C30 C29 71.9(2) yes
Fe1 C30 C31 69.6(2) yes
C29 C30 C31 108.0(4) yes
Fe1 C30 C35 131.9(3) yes
C29 C30 C35 127.4(4) yes
C31 C30 C35 123.8(4) yes
Fe1 C31 C30 71.5(2) yes
Fe1 C31 C32 71.6(2) yes
C30 C31 C32 108.5(4) yes
Fe1 C31 C34 127.3(3) yes
C30 C31 C34 126.4(4) yes
C32 C31 C34 124.9(4) yes
Fe1 C32 C28 70.3(2) yes
Fe1 C32 C31 70.0(2) yes
C28 C32 C31 107.5(4) yes
Fe1 C32 C33 130.5(3) yes
C28 C32 C33 126.2(4) yes
C31 C32 C33 126.0(4) yes
C32 C33 H332 108.3 no
C32 C33 H331 110.0 no
H332 C33 H331 109.7 no
C32 C33 H333 109.4 no
H332 C33 H333 108.8 no
H331 C33 H333 110.6 no
C31 C34 H342 109.4 no
C31 C34 H341 108.0 no
H342 C34 H341 110.9 no
C31 C34 H343 108.6 no
H342 C34 H343 110.4 no
H341 C34 H343 109.4 no
C30 C35 H351 108.8 no
C30 C35 H353 109.4 no
H351 C35 H353 109.5 no
C30 C35 H352 109.8 no
H351 C35 H352 109.5 no
H353 C35 H352 109.7 no
C29 C36 H361 110.8 no
C29 C36 H363 108.9 no
H361 C36 H363 110.6 no
C29 C36 H362 107.3 no
H361 C36 H362 110.0 no
H363 C36 H362 109.1 no
C28 C37 H371 107.2 no
C28 C37 H372 109.6 no
H371 C37 H372 109.8 no
C28 C37 H373 109.2 no
H371 C37 H373 110.8 no
H372 C37 H373 110.1 no
Fe1 C38 O39 171.9(5) yes
Fe1 C40 O41 167.0(4) yes
F42 C43 F44 106.3(3) yes
F42 C43 F45 105.6(3) yes
F44 C43 F45 106.4(4) yes
F42 C43 C46 113.5(3) yes
F44 C43 C46 112.7(3) yes
F45 C43 C46 111.7(3) yes
C43 C46 C47 118.0(3) yes
C43 C46 C51 120.7(3) yes
C47 C46 C51 121.2(3) yes
C46 C47 C48 121.7(3) yes
C46 C47 H471 118.0 no
C48 C47 H471 120.3 no
C47 C48 C49 116.0(3) yes
C47 C48 B56 122.9(3) yes
C49 C48 B56 121.0(3) yes
C48 C49 C50 122.3(3) yes
C48 C49 H491 119.4 no
C50 C49 H491 118.3 no
C49 C50 C51 121.1(3) yes
C49 C50 C52 118.4(3) yes
C51 C50 C52 120.5(3) yes
C50 C51 C46 117.7(3) yes
C50 C51 H511 120.8 no
C46 C51 H511 121.5 no
C50 C52 F53 113.8(3) yes
C50 C52 F54 111.8(3) yes
F53 C52 F54 106.5(3) yes
C50 C52 F55 112.0(3) yes
F53 C52 F55 105.4(3) yes
F54 C52 F55 106.8(4) yes
C48 B56 C57 113.6(3) yes
C48 B56 C71 104.1(3) yes
C57 B56 C71 113.1(3) yes
C48 B56 C85 111.1(3) yes
C57 B56 C85 103.0(3) yes
C71 B56 C85 112.2(3) yes
B56 C57 C58 123.0(3) yes
B56 C57 C62 120.5(3) yes
C58 C57 C62 116.0(3) yes
C57 C58 C59 121.9(3) yes
C57 C58 H581 120.1 no
C59 C58 H581 118.0 no
C58 C59 C60 120.8(4) yes
C58 C59 C67 117.7(3) yes
C60 C59 C67 121.4(3) yes
C59 C60 C61 118.5(4) yes
C59 C60 H601 121.2 no
C61 C60 H601 120.3 no
C60 C61 C62 120.3(4) yes
C60 C61 C63 121.6(4) yes
C62 C61 C63 118.1(4) yes
C57 C62 C61 122.4(3) yes
C57 C62 H621 118.8 no
C61 C62 H621 118.8 no
C61 C63 F64 113.3(4) yes
C61 C63 F65 112.4(4) yes
F64 C63 F65 106.1(4) yes
C61 C63 F66 112.1(4) yes
F64 C63 F66 106.0(4) yes
F65 C63 F66 106.4(5) yes
C59 C67 F602 113.2(3) yes
C59 C67 F601 114.2(3) yes
F602 C67 F601 105.34(6) yes
C59 C67 F600 112.6(3) yes
F602 C67 F600 105.33(6) yes
F601 C67 F600 105.40(6) yes
C59 C67 F603 109.9(5) yes
C59 C67 F604 110.6(5) yes
F603 C67 F604 105.37(6) yes
C59 C67 F605 119.2(6) yes
F603 C67 F605 105.35(6) yes
F604 C67 F605 105.36(6) yes
B56 C71 C72 124.2(3) yes
B56 C71 C76 120.0(3) yes
C72 C71 C76 115.5(3) yes
C71 C72 C73 122.0(4) yes
C71 C72 H721 119.5 no
C73 C72 H721 118.5 no
C72 C73 C74 121.1(4) yes
C72 C73 C81 118.9(4) yes
C74 C73 C81 120.0(3) yes
C73 C74 C75 118.2(3) yes
C73 C74 H741 121.3 no
C75 C74 H741 120.5 no
C74 C75 C76 120.8(4) yes
C74 C75 C77 119.8(3) yes
C76 C75 C77 119.3(4) yes
C71 C76 C75 122.4(3) yes
C71 C76 H761 118.9 no
C75 C76 H761 118.7 no
C75 C77 F301 111.0(4) yes
C75 C77 F300 112.1(4) yes
F301 C77 F300 104.89(6) yes
C75 C77 F302 117.9(4) yes
F301 C77 F302 104.95(6) yes
F300 C77 F302 104.95(6) yes
C75 C77 F305 110.6(4) yes
C75 C77 F304 114.0(3) yes
F305 C77 F304 104.86(6) yes
C75 C77 F303 116.5(4) yes
F305 C77 F303 104.91(6) yes
F304 C77 F303 104.96(6) yes
C73 C81 F500 111.4(4) yes
C73 C81 F502 110.1(4) yes
F500 C81 F502 105.90(6) yes
C73 C81 F501 116.9(4) yes
F500 C81 F501 105.89(6) yes
F502 C81 F501 105.96(6) yes
C73 C81 F504 109.7(4) yes
C73 C81 F505 114.1(5) yes
F504 C81 F505 105.92(6) yes
C73 C81 F503 114.6(4) yes
F504 C81 F503 105.97(6) yes
F505 C81 F503 105.96(6) yes
B56 C85 C86 120.7(3) yes
B56 C85 C90 122.9(3) yes
C86 C85 C90 115.8(3) yes
C85 C86 C87 121.9(3) yes
C85 C86 H861 119.3 no
C87 C86 H861 118.8 no
C86 C87 C88 121.0(3) yes
C86 C87 C95 121.8(3) yes
C88 C87 C95 117.2(3) yes
C87 C88 C89 118.3(3) yes
C87 C88 H881 121.3 no
C89 C88 H881 120.5 no
C88 C89 C90 120.9(3) yes
C88 C89 C91 120.4(3) yes
C90 C89 C91 118.7(3) yes
C89 C90 C85 122.2(3) yes
C89 C90 H901 118.7 no
C85 C90 H901 119.2 no
C89 C91 F92 112.4(4) yes
C89 C91 F93 112.0(3) yes
F92 C91 F93 105.9(4) yes
C89 C91 F94 112.7(3) yes
F92 C91 F94 107.3(3) yes
F93 C91 F94 106.1(4) yes
C87 C95 F402 109.1(5) yes
C87 C95 F401 111.7(5) yes
F402 C95 F401 105.31(6) yes
C87 C95 F400 119.0(5) yes
F402 C95 F400 105.37(6) yes
F401 C95 F400 105.35(6) yes
C87 C95 F403 110.7(3) yes
C87 C95 F405 115.1(3) yes
F403 C95 F405 105.29(6) yes
C87 C95 F404 114.1(3) yes
F403 C95 F404 105.33(6) yes
F405 C95 F404 105.40(6) yes

loop_
_geom_bond_atom_site_label_1
_geom_bond_atom_site_label_2
_geom_bond_distance
_geom_bond_publ_flag
F600 C67 1.336(4) yes
F601 C67 1.338(4) yes
F602 C67 1.349(4) yes
F603 C67 1.337(6) yes
F604 C67 1.334(6) yes
F605 C67 1.332(6) yes
F500 C81 1.349(5) yes
F501 C81 1.342(5) yes
F502 C81 1.343(5) yes
F503 C81 1.329(5) yes
F504 C81 1.351(5) yes
F505 C81 1.337(5) yes
F400 C95 1.315(5) yes
F401 C95 1.340(5) yes
F402 C95 1.349(5) yes
F403 C95 1.348(4) yes
F404 C95 1.331(4) yes
F405 C95 1.337(4) yes
F300 C77 1.329(5) yes
F301 C77 1.331(5) yes
F302 C77 1.307(5) yes
F303 C77 1.310(5) yes
F304 C77 1.330(5) yes
F305 C77 1.342(5) yes
Fe1 B2 2.113(4) yes
Fe1 C28 2.147(4) yes
Fe1 C29 2.173(4) yes
Fe1 C30 2.152(4) yes
Fe1 C31 2.127(4) yes
Fe1 C32 2.148(4) yes
Fe1 C38 1.734(5) yes
Fe1 C40 1.742(5) yes
B2 N3 1.498(5) yes
B2 N16 1.503(5) yes
N3 C4 1.465(4) yes
N3 C13 1.358(4) yes
C4 C5 1.386(5) yes
C4 C10 1.401(5) yes
C5 C6 1.505(5) yes
C5 C7 1.404(5) yes
C6 H61 0.968 no
C6 H63 0.967 no
C6 H62 0.972 no
C7 C8 1.390(5) yes
C7 H71 0.971 no
C8 C9 1.386(5) yes
C8 C12 1.508(5) yes
C9 C10 1.391(5) yes
C9 H91 0.956 no
C10 C11 1.491(5) yes
C11 H111 0.973 no
C11 H112 0.974 no
C11 H113 0.981 no
C12 H122 0.967 no
C12 H121 0.965 no
C12 H123 0.969 no
C13 C14 1.382(5) yes
C13 C27 1.502(5) yes
C14 C15 1.375(5) yes
C14 H141 0.954 no
C15 N16 1.360(5) yes
C15 C26 1.509(5) yes
N16 C17 1.469(4) yes
C17 C18 1.397(5) yes
C17 C23 1.392(5) yes
C18 C19 1.510(5) yes
C18 C20 1.396(5) yes
C19 H191 0.970 no
C19 H192 0.979 no
C19 H193 0.978 no
C20 C21 1.393(6) yes
C20 H201 0.953 no
C21 C22 1.379(6) yes
C21 C25 1.507(5) yes
C22 C23 1.400(6) yes
C22 H221 0.981 no
C23 C24 1.507(6) yes
C24 H241 0.977 no
C24 H243 0.974 no
C24 H242 0.983 no
C25 H251 0.959 no
C25 H252 0.981 no
C25 H253 0.967 no
C26 H261 0.969 no
C26 H262 0.981 no
C26 H263 0.961 no
C27 H271 0.972 no
C27 H272 0.979 no
C27 H273 0.977 no
C28 C29 1.417(6) yes
C28 C32 1.445(6) yes
C28 C37 1.499(6) yes
C29 C30 1.399(6) yes
C29 C36 1.513(6) yes
C30 C31 1.425(6) yes
C30 C35 1.505(6) yes
C31 C32 1.405(6) yes
C31 C34 1.505(6) yes
C32 C33 1.501(6) yes
C33 H332 1.009 no
C33 H331 0.974 no
C33 H333 0.988 no
C34 H342 0.968 no
C34 H341 0.982 no
C34 H343 0.984 no
C35 H351 0.988 no
C35 H353 0.972 no
C35 H352 0.993 no
C36 H361 0.998 no
C36 H363 0.983 no
C36 H362 0.992 no
C37 H371 0.994 no
C37 H372 0.985 no
C37 H373 0.985 no
C38 O39 1.148(6) yes
C40 O41 1.163(6) yes
F42 C43 1.336(5) yes
C43 F44 1.333(5) yes
C43 F45 1.332(5) yes
C43 C46 1.497(5) yes
C46 C47 1.401(5) yes
C46 C51 1.385(5) yes
C47 C48 1.402(5) yes
C47 H471 0.960 no
C48 C49 1.400(5) yes
C48 B56 1.636(5) yes
C49 C50 1.387(5) yes
C49 H491 0.964 no
C50 C51 1.393(5) yes
C50 C52 1.498(5) yes
C51 H511 0.960 no
C52 F53 1.324(4) yes
C52 F54 1.319(5) yes
C52 F55 1.321(5) yes
B56 C57 1.641(5) yes
B56 C71 1.637(5) yes
B56 C85 1.637(5) yes
C57 C58 1.405(5) yes
C57 C62 1.398(5) yes
C58 C59 1.396(5) yes
C58 H581 0.970 no
C59 C60 1.384(6) yes
C59 C67 1.496(4) yes
C60 C61 1.388(6) yes
C60 H601 0.970 no
C61 C62 1.397(5) yes
C61 C63 1.495(6) yes
C62 H621 0.962 no
C63 F64 1.339(5) yes
C63 F65 1.328(6) yes
C63 F66 1.328(6) yes
C71 C72 1.398(5) yes
C71 C76 1.413(5) yes
C72 C73 1.402(5) yes
C72 H721 0.970 no
C73 C74 1.381(6) yes
C73 C81 1.490(4) yes
C74 C75 1.385(6) yes
C74 H741 0.946 no
C75 C76 1.389(5) yes
C75 C77 1.485(5) yes
C76 H761 0.963 no
C85 C86 1.409(5) yes
C85 C90 1.396(5) yes
C86 C87 1.389(5) yes
C86 H861 0.970 no
C87 C88 1.388(6) yes
C87 C95 1.491(4) yes
C88 C89 1.376(5) yes
C88 H881 0.961 no
C89 C90 1.398(5) yes
C89 C91 1.500(5) yes
C90 H901 0.966 no
C91 F92 1.334(5) yes
C91 F93 1.342(5) yes
C91 F94 1.339(5) yes
